data_4349912
loop_
_publ_author_name
'Ma, Fang'
'Xiong, Jin'
'Meng, Yin-Shan'
'Yang, Jing'
'Sun, Hao-Ling'
'Gao, Song'

_publ_section_title
;
 Rational construction of a porous lanthanide coordination polymer
 featuring reversible guest-dependent magnetic relaxation behavior
;
_journal_issue 11
_journal_name_full 'Inorganic Chemistry Frontiers'
_journal_page_first 2875
_journal_paper_doi 10.1039/C8QI00814K
_journal_volume 5
_journal_year 2018
_chemical_formula_moiety 'C24 H22 Dy N5 O6, 3(C H4 O), Cl O4'
_chemical_formula_sum 'C27 H34 Cl Dy N5 O13'
_chemical_formula_weight 834.54
_chemical_name_systematic dpbo
_space_group_crystal_system triclinic
_space_group_IT_number 2
_space_group_name_Hall '-P 1'
_space_group_name_H-M_alt 'P -1'
_atom_sites_solution_hydrogens mixed
_atom_sites_solution_primary iterative
_audit_creation_date 2018-06-26
_audit_creation_method
;
Olex2 1.2
(compiled 2018.05.29 svn.r3508 for OlexSys, GUI svn.r5506)
;
_audit_update_record
;
2018-06-27 deposited with the CCDC.
2018-09-12 downloaded from the CCDC.
;
_cell_angle_alpha 102.794(5)
_cell_angle_beta 98.239(4)
_cell_angle_gamma 117.449(5)
_cell_formula_units_Z 2
_cell_length_a 11.8598(6)
_cell_length_b 12.0997(7)
_cell_length_c 13.4297(7)
_cell_measurement_reflns_used 3312
_cell_measurement_temperature 100.03(11)
_cell_measurement_theta_max 26.2650
_cell_measurement_theta_min 3.6120
_cell_volume 1599.30(19)
_computing_cell_refinement 'CrysAlisPro 1.171.38.46 (Rigaku OD, 2015)'
_computing_data_collection 'CrysAlisPro 1.171.38.46 (Rigaku OD, 2015)'
_computing_data_reduction 'CrysAlisPro 1.171.38.46 (Rigaku OD, 2015)'
_computing_molecular_graphics 'Olex2 (Dolomanov et al., 2009)'
_computing_publication_material 'Olex2 (Dolomanov et al., 2009)'
_computing_structure_refinement 'ShelXL (Sheldrick, 2015)'
_computing_structure_solution 'olex2.solve (Bourhis et al., 2015)'
_diffrn_ambient_environment N~2~
_diffrn_ambient_temperature 100.03(11)
_diffrn_detector 'CCD plate'
_diffrn_detector_area_resol_mean 5.3127
_diffrn_detector_type AtlasS2
_diffrn_measured_fraction_theta_full 0.998
_diffrn_measured_fraction_theta_max 0.991
_diffrn_measurement_details
;
List of Runs (angles in degrees, time in seconds):

  # Type    Start    End  Width  t~exp~   \w     \q     \k     \f   Frames
#--------------------------------------------------------------------------
  1  \w     -4.00 103.00   1.00    6.00    --   23.13  57.00 -30.00  107
  2  \w    100.00 126.00   1.00    6.00    --   23.13 178.00  90.00   26
  3  \w    -14.00 103.00   1.00    6.00    --   23.13  57.00  90.00  117
  4  \w    -20.00   6.00   1.00    6.00    --  -21.88 -99.00-150.00   26
  5  \w    -19.00 107.00   1.00    6.00    --   23.13  57.00-150.00  126
;
_diffrn_measurement_device 'four-circle diffractometer'
_diffrn_measurement_device_type 'SuperNova, Dual, Cu at zero, AtlasS2'
_diffrn_measurement_method '\w scans'
_diffrn_orient_matrix_type 'CrysAlisPro convention (1999,Acta A55,543-557)'
_diffrn_orient_matrix_UB_11 0.0310165000
_diffrn_orient_matrix_UB_12 0.0106723000
_diffrn_orient_matrix_UB_13 -0.0411286000
_diffrn_orient_matrix_UB_21 -0.0069470000
_diffrn_orient_matrix_UB_22 -0.0632857000
_diffrn_orient_matrix_UB_23 -0.0111196000
_diffrn_orient_matrix_UB_31 -0.0626798000
_diffrn_orient_matrix_UB_32 -0.0277208000
_diffrn_orient_matrix_UB_33 -0.0370757000
_diffrn_radiation_monochromator mirror
_diffrn_radiation_probe x-ray
_diffrn_radiation_type MoK\a
_diffrn_radiation_wavelength 0.71073
_diffrn_reflns_av_R_equivalents 0.0585
_diffrn_reflns_av_unetI/netI 0.1134
_diffrn_reflns_Laue_measured_fraction_full 0.998
_diffrn_reflns_Laue_measured_fraction_max 0.991
_diffrn_reflns_limit_h_max 15
_diffrn_reflns_limit_h_min -13
_diffrn_reflns_limit_k_max 15
_diffrn_reflns_limit_k_min -15
_diffrn_reflns_limit_l_max 16
_diffrn_reflns_limit_l_min -15
_diffrn_reflns_number 11065
_diffrn_reflns_point_group_measured_fraction_full 0.998
_diffrn_reflns_point_group_measured_fraction_max 0.991
_diffrn_reflns_theta_full 25.242
_diffrn_reflns_theta_max 26.731
_diffrn_reflns_theta_min 3.244
_diffrn_source 'micro-focus sealed X-ray tube'
_diffrn_source_type 'SuperNova (Mo) X-ray Source'
_exptl_absorpt_coefficient_mu 2.492
_exptl_absorpt_correction_T_max 1.00000
_exptl_absorpt_correction_T_min 0.91022
_exptl_absorpt_correction_type multi-scan
_exptl_absorpt_process_details
;
CrysAlisPro 1.171.38.46 (Rigaku Oxford Diffraction, 2015)
Empirical absorption correction using spherical harmonics,
 implemented in SCALE3 ABSPACK scaling algorithm.
;
_exptl_crystal_colour 'clear orangish orange'
_exptl_crystal_colour_lustre clear
_exptl_crystal_colour_modifier orangish
_exptl_crystal_colour_primary orange
_exptl_crystal_density_diffrn 1.733
_exptl_crystal_description prism
_exptl_crystal_F_000 836
_exptl_crystal_preparation 'Solvent thermal method'
_exptl_crystal_recrystallization_method 'Solvent thermal method'
_exptl_crystal_size_max 0.2
_exptl_crystal_size_mid 0.1
_exptl_crystal_size_min 0.03
_refine_diff_density_max 1.598
_refine_diff_density_min -1.066
_refine_diff_density_rms 0.187
_refine_ls_extinction_method none
_refine_ls_goodness_of_fit_ref 1.030
_refine_ls_hydrogen_treatment mixed
_refine_ls_matrix_type full
_refine_ls_number_parameters 436
_refine_ls_number_reflns 6717
_refine_ls_number_restraints 35
_refine_ls_restrained_S_all 1.035
_refine_ls_R_factor_all 0.0703
_refine_ls_R_factor_gt 0.0543
_refine_ls_shift/su_max 0.001
_refine_ls_shift/su_mean 0.000
_refine_ls_structure_factor_coef Fsqd
_refine_ls_weighting_details 'w=1/[\s^2^(Fo^2^)+(0.0225P)^2^] where P=(Fo^2^+2Fc^2^)/3'
_refine_ls_weighting_scheme calc
_refine_ls_wR_factor_gt 0.0986
_refine_ls_wR_factor_ref 0.1089
_reflns_Friedel_coverage 0.000
_reflns_number_gt 5531
_reflns_number_total 6717
_reflns_threshold_expression 'I > 2\s(I)'
_cod_data_source_file c8qi00814k2.cif
_cod_data_source_block 20170503c
_cod_original_cell_volume 1599.30(17)
_cod_database_code 4349912
_shelx_shelxl_version_number 2014/7
_chemical_oxdiff_formula 'C10 H10 O10 N10 Dy2 Cl2'
_shelx_space_group_comment
;
The symmetry employed for this shelxl refinement is uniquely defined
by the following loop, which should always be used as a source of
symmetry information in preference to the above space-group names.
They are only intended as comments.
;
_reflns_odcompleteness_completeness 99.83
_reflns_odcompleteness_iscentric 1
_reflns_odcompleteness_theta 26.32
_olex2_refinement_description
;
1. Fixed Uiso
 At 1.2 times of:
  All C(H) groups, All N(H) groups
 At 1.5 times of:
  All C(H,H,H) groups, All O(H) groups
2. Restrained distances
 O6-H6
 0.85 with sigma of 0.01
 H7A-O7
 0.82 with sigma of 0.02
 H2-H7A
 2.5 with sigma of 0.1
 C24-H6
 1.91236 with sigma of 0.02
 Dy1-H6
 2.987004 with sigma of 0.02
3. Uiso/Uaniso restraints and constraints
Uanis(C9) \\sim Ueq: with sigma of 0.001 and sigma for terminal atoms of 0.002
Uanis(C27) \\sim Ueq, Uanis(C3) \\sim Ueq, Uanis(O7) \\sim Ueq, Uanis(C4) \\sim
Ueq: with sigma of 0.01 and sigma for terminal atoms of 0.02
4.a Aromatic/amide H refined with riding coordinates:
 N2(H2), C14(H14), C18(H18), C15(H15), C13(H13), C23(H23), C7(H7), C12(H12),
 C17(H17), C22(H22), C2(H2A), C10(H10), C11(H11), C3(H3), C19(H19), C20(H20),
 C4(H4), C5(H5)
4.b Idealised Me refined as rotating group:
 C24(H24A,H24B,H24C), C25(H25A,H25B,H25C), C26(H26A,H26B,H26C), C27(H27A,H27B,
 H27C)
4.c Idealised tetrahedral OH refined as rotating group:
 O8(H8), O9(H9)
;
_olex2_date_sample_data_collection 2017-05-03
_olex2_exptl_crystal_mounting_method loop
_olex2_submission_special_instructions 'No special instructions were received'
_oxdiff_exptl_absorpt_empirical_details
;
Empirical correction (ABSPACK) includes:
- Absorption correction using spherical harmonics
- Frame scaling
;
_oxdiff_exptl_absorpt_empirical_full_max 1.311
_oxdiff_exptl_absorpt_empirical_full_min 0.794

loop_
_space_group_symop_operation_xyz
'x, y, z'
'-x, -y, -z'

loop_
_atom_site_label
_atom_site_type_symbol
_atom_site_fract_x
_atom_site_fract_y
_atom_site_fract_z
_atom_site_U_iso_or_equiv
_atom_site_adp_type
_atom_site_occupancy
_atom_site_site_symmetry_order
_atom_site_calc_flag
_atom_site_refinement_flags_posn
_atom_site_refinement_flags_adp
Dy1 Dy 0.80027(3) 0.41289(3) 0.49933(2) 0.01428(10) Uani 1 1 d D .
O1 O 0.8630(4) 0.5642(4) 0.6530(4) 0.0230(10) Uani 1 1 d . .
O4 O 0.9997(4) 0.4028(4) 0.5150(3) 0.0152(9) Uani 1 1 d . .
O2 O 0.7159(4) 0.1873(4) 0.4358(3) 0.0160(9) Uani 1 1 d . .
O6 O 0.7191(4) 0.5498(4) 0.4509(3) 0.0190(10) Uani 1 1 d D .
H6 H 0.683(5) 0.535(4) 0.3855(9) 0.028 Uiso 1 1 d DR .
O5 O 0.7734(4) 0.3773(4) 0.3186(3) 0.0227(10) Uani 1 1 d . .
O3 O 0.4285(4) -0.3179(4) 0.5127(3) 0.0184(10) Uani 1 1 d . .
N4 N 1.0009(4) 0.2915(4) 0.5114(4) 0.0130(11) Uani 1 1 d . .
O7 O 0.7386(5) 0.0458(5) 0.7620(4) 0.0335(12) Uani 1 1 d D U
H7A H 0.770(7) 0.110(4) 0.814(3) 0.050 Uiso 1 1 d DR .
N3 N 0.4916(5) -0.2402(5) 0.4594(4) 0.0165(12) Uani 1 1 d . .
N5 N 0.6976(5) 0.2731(5) 0.2316(4) 0.0182(12) Uani 1 1 d . .
N1 N 0.7904(5) 0.3054(5) 0.6391(4) 0.0166(11) Uani 1 1 d . .
N2 N 0.7361(5) 0.1682(5) 0.6040(4) 0.0170(11) Uani 1 1 d . .
H2 H 0.7278 0.1216 0.6454 0.020 Uiso 1 1 calc DR .
C14 C 0.9564(5) 0.1978(5) 0.4154(5) 0.0141(13) Uani 1 1 d . .
H14 H 0.9269 0.2112 0.3537 0.017 Uiso 1 1 calc R .
O8 O 0.5445(5) 0.4727(5) 0.2665(4) 0.0449(15) Uani 1 1 d . .
H8 H 0.5799 0.5098 0.2261 0.067 Uiso 1 1 calc GR .
C18 C 1.0473(5) 0.2764(6) 0.6010(5) 0.0162(13) Uani 1 1 d . .
H18 H 1.0785 0.3434 0.6655 0.019 Uiso 1 1 calc R .
C8 C 0.6997(5) 0.1207(6) 0.4993(5) 0.0125(13) Uani 1 1 d . .
C15 C 0.9555(5) 0.0821(5) 0.4104(5) 0.0143(13) Uani 1 1 d . .
H15 H 0.9240 0.0169 0.3448 0.017 Uiso 1 1 calc R .
C1 C 0.8892(6) 0.5893(6) 0.7545(5) 0.0195(14) Uani 1 1 d . .
C13 C 0.5667(5) -0.1077(5) 0.5080(5) 0.0151(13) Uani 1 1 d . .
H13 H 0.5779 -0.0716 0.5799 0.018 Uiso 1 1 calc R .
C24 C 0.6920(6) 0.6390(6) 0.5184(5) 0.0261(16) Uani 1 1 d D .
H24A H 0.7212 0.7174 0.4990 0.039 Uiso 1 1 calc GR .
H24B H 0.7382 0.6616 0.5913 0.039 Uiso 1 1 calc GR .
H24C H 0.5984 0.5976 0.5102 0.039 Uiso 1 1 calc GR .
C23 C 0.5721(6) 0.1849(6) 0.2260(5) 0.0236(15) Uani 1 1 d . .
H23 H 0.5387 0.1968 0.2835 0.028 Uiso 1 1 calc R .
C7 C 0.8226(6) 0.3554(6) 0.7418(5) 0.0227(15) Uani 1 1 d . .
H7 H 0.8129 0.2983 0.7805 0.027 Uiso 1 1 calc R .
C12 C 0.4791(6) -0.2949(6) 0.3557(5) 0.0214(15) Uani 1 1 d . .
H12 H 0.4305 -0.3861 0.3245 0.026 Uiso 1 1 calc R .
C21 C 0.5408(6) 0.0575(6) 0.0490(5) 0.0181(14) Uani 1 1 d . .
C17 C 1.0496(5) 0.1645(5) 0.5994(5) 0.0148(13) Uani 1 1 d . .
H17 H 1.0832 0.1558 0.6623 0.018 Uiso 1 1 calc R .
C16 C 1.0007(6) 0.0617(6) 0.5017(5) 0.0180(14) Uani 1 1 d . .
C9 C 0.6266(5) -0.0263(6) 0.4505(5) 0.0138(13) Uani 1 1 d . U
C22 C 0.4938(6) 0.0777(7) 0.1357(5) 0.0253(16) Uani 1 1 d . .
H22 H 0.4077 0.0176 0.1327 0.030 Uiso 1 1 calc R .
C2 C 0.9364(6) 0.7192(6) 0.8230(5) 0.0242(16) Uani 1 1 d . .
H2A H 0.9472 0.7846 0.7932 0.029 Uiso 1 1 calc R .
C6 C 0.8727(6) 0.4927(7) 0.8025(5) 0.0248(15) Uani 1 1 d . .
C10 C 0.6100(6) -0.0826(6) 0.3428(5) 0.0207(15) Uani 1 1 d . .
H10 H 0.6478 -0.0292 0.3027 0.025 Uiso 1 1 calc R .
C11 C 0.5374(6) -0.2174(6) 0.2963(5) 0.0247(15) Uani 1 1 d . .
H11 H 0.5279 -0.2558 0.2252 0.030 Uiso 1 1 calc R .
C3 C 0.9662(7) 0.7500(7) 0.9306(6) 0.0335(18) Uani 1 1 d . U
H3 H 0.9956 0.8353 0.9732 0.040 Uiso 1 1 calc R .
C19 C 0.7472(7) 0.2571(7) 0.1497(6) 0.0350(19) Uani 1 1 d . .
H19 H 0.8341 0.3178 0.1549 0.042 Uiso 1 1 calc R .
C25 C 0.8267(7) -0.0032(8) 0.7675(6) 0.040(2) Uani 1 1 d . .
H25A H 0.8072 -0.0642 0.6992 0.059 Uiso 1 1 calc GR .
H25B H 0.8160 -0.0472 0.8198 0.059 Uiso 1 1 calc GR .
H25C H 0.9162 0.0688 0.7871 0.059 Uiso 1 1 calc GR .
C20 C 0.6709(6) 0.1520(7) 0.0584(6) 0.0347(19) Uani 1 1 d . .
H20 H 0.7061 0.1432 0.0015 0.042 Uiso 1 1 calc R .
C4 C 0.9530(8) 0.6555(8) 0.9770(6) 0.048(2) Uani 1 1 d . U
H4 H 0.9781 0.6781 1.0507 0.058 Uiso 1 1 calc R .
C5 C 0.9025(8) 0.5272(8) 0.9137(6) 0.049(2) Uani 1 1 d . .
H5 H 0.8881 0.4625 0.9453 0.059 Uiso 1 1 calc R .
C26 C 0.4156(7) 0.3661(8) 0.2090(7) 0.051(2) Uani 1 1 d . .
H26A H 0.4209 0.3058 0.1526 0.077 Uiso 1 1 calc GR .
H26B H 0.3634 0.3987 0.1794 0.077 Uiso 1 1 calc GR .
H26C H 0.3749 0.3214 0.2560 0.077 Uiso 1 1 calc GR .
Cl1 Cl 0.75707(17) 0.89467(17) 0.10349(14) 0.0291(4) Uani 1 1 d . .
O11 O 0.8195(5) 0.8356(5) 0.1550(4) 0.0441(14) Uani 1 1 d . .
O13 O 0.7912(5) 1.0186(5) 0.1790(4) 0.0450(14) Uani 1 1 d . .
O10 O 0.8012(5) 0.9158(5) 0.0129(4) 0.0478(15) Uani 1 1 d . .
O12 O 0.6163(5) 0.8079(5) 0.0717(4) 0.0464(15) Uani 1 1 d . .
O9 O 0.6899(9) 0.5722(7) 0.1402(6) 0.094(3) Uani 1 1 d . .
H9 H 0.7101 0.6442 0.1336 0.141 Uiso 1 1 calc GR .
C27 C 0.6517(14) 0.4833(12) 0.0444(12) 0.157(7) Uani 1 1 d . U
H27A H 0.5866 0.4874 -0.0035 0.235 Uiso 1 1 calc GR .
H27B H 0.6142 0.3967 0.0506 0.235 Uiso 1 1 calc GR .
H27C H 0.7270 0.5019 0.0175 0.235 Uiso 1 1 calc GR .

loop_
_atom_site_aniso_label
_atom_site_aniso_U_11
_atom_site_aniso_U_22
_atom_site_aniso_U_33
_atom_site_aniso_U_23
_atom_site_aniso_U_13
_atom_site_aniso_U_12
Dy1 0.01171(15) 0.00825(16) 0.02126(18) 0.00376(12) 0.00491(12) 0.00425(12)
O1 0.029(3) 0.012(2) 0.027(3) 0.005(2) 0.011(2) 0.010(2)
O4 0.013(2) 0.007(2) 0.028(3) 0.0064(19) 0.0050(18) 0.0064(17)
O2 0.017(2) 0.006(2) 0.026(3) 0.0082(19) 0.0079(19) 0.0040(18)
O6 0.017(2) 0.012(2) 0.027(3) 0.006(2) 0.005(2) 0.0065(19)
O5 0.020(2) 0.008(2) 0.026(3) -0.003(2) 0.003(2) 0.0016(19)
O3 0.012(2) 0.011(2) 0.031(3) 0.008(2) 0.0073(19) 0.0040(18)
N4 0.011(2) 0.004(2) 0.024(3) 0.004(2) 0.006(2) 0.004(2)
O7 0.031(3) 0.028(3) 0.038(3) 0.011(2) 0.013(2) 0.012(2)
N3 0.010(2) 0.013(3) 0.032(3) 0.010(3) 0.008(2) 0.008(2)
N5 0.010(2) 0.014(3) 0.026(3) 0.004(2) 0.003(2) 0.004(2)
N1 0.012(3) 0.012(3) 0.023(3) 0.006(2) 0.004(2) 0.004(2)
N2 0.019(3) 0.009(3) 0.025(3) 0.010(2) 0.008(2) 0.006(2)
C14 0.013(3) 0.007(3) 0.015(3) 0.000(3) 0.003(2) 0.001(2)
O8 0.042(3) 0.041(4) 0.035(3) -0.001(3) -0.011(3) 0.021(3)
C18 0.013(3) 0.011(3) 0.026(4) 0.007(3) 0.007(3) 0.007(3)
C8 0.007(3) 0.014(3) 0.019(3) 0.003(3) 0.003(2) 0.007(2)
C15 0.012(3) 0.008(3) 0.017(3) -0.001(3) 0.004(2) 0.003(2)
C1 0.016(3) 0.018(4) 0.021(4) 0.004(3) 0.006(3) 0.007(3)
C13 0.013(3) 0.005(3) 0.021(3) -0.002(3) 0.004(3) 0.004(2)
C24 0.022(4) 0.022(4) 0.036(4) 0.010(3) 0.010(3) 0.011(3)
C23 0.021(3) 0.026(4) 0.026(4) 0.008(3) 0.013(3) 0.012(3)
C7 0.024(4) 0.016(4) 0.026(4) 0.009(3) 0.005(3) 0.008(3)
C12 0.017(3) 0.017(4) 0.030(4) 0.004(3) 0.008(3) 0.009(3)
C21 0.011(3) 0.015(3) 0.021(4) 0.002(3) 0.001(3) 0.004(3)
C17 0.010(3) 0.011(3) 0.018(3) 0.004(3) 0.002(2) 0.002(2)
C16 0.014(3) 0.014(3) 0.027(4) 0.008(3) 0.008(3) 0.007(3)
C9 0.0132(15) 0.0140(15) 0.0155(16) 0.0035(10) 0.0038(10) 0.0085(11)
C22 0.017(3) 0.025(4) 0.020(4) 0.003(3) 0.002(3) 0.003(3)
C2 0.020(3) 0.008(3) 0.033(4) -0.004(3) 0.006(3) 0.003(3)
C6 0.031(4) 0.021(4) 0.018(4) 0.002(3) 0.003(3) 0.012(3)
C10 0.016(3) 0.016(3) 0.027(4) 0.003(3) 0.008(3) 0.006(3)
C11 0.024(4) 0.019(4) 0.021(4) -0.002(3) 0.005(3) 0.007(3)
C3 0.044(4) 0.015(4) 0.028(4) -0.004(3) 0.011(3) 0.010(3)
C19 0.020(4) 0.028(4) 0.038(5) 0.002(4) 0.013(3) -0.001(3)
C25 0.047(5) 0.046(5) 0.034(5) 0.018(4) 0.013(4) 0.028(4)
C20 0.024(4) 0.028(4) 0.030(4) -0.005(3) 0.015(3) 0.001(3)
C4 0.074(5) 0.034(4) 0.020(4) 0.003(4) 0.010(4) 0.018(4)
C5 0.079(6) 0.025(5) 0.032(5) 0.011(4) 0.009(4) 0.019(4)
C26 0.034(5) 0.055(6) 0.052(6) 0.001(5) 0.001(4) 0.023(4)
Cl1 0.0313(9) 0.0241(9) 0.0222(9) 0.0084(8) 0.0051(7) 0.0070(8)
O11 0.044(3) 0.044(4) 0.040(3) 0.015(3) -0.001(3) 0.023(3)
O13 0.057(4) 0.028(3) 0.032(3) 0.005(3) 0.010(3) 0.011(3)
O10 0.060(4) 0.044(4) 0.029(3) 0.015(3) 0.023(3) 0.015(3)
O12 0.028(3) 0.044(4) 0.040(3) 0.008(3) -0.002(2) 0.003(3)
O9 0.121(7) 0.058(5) 0.087(6) 0.036(5) 0.020(5) 0.030(5)
C27 0.166(12) 0.063(9) 0.162(13) -0.007(8) 0.106(11) -0.001(8)

loop_
_atom_type_symbol
_atom_type_description
_atom_type_scat_dispersion_real
_atom_type_scat_dispersion_imag
_atom_type_scat_source
C C 0.0033 0.0016 'International Tables Vol C Tables 4.2.6.8 and 6.1.1.4'
H H 0.0000 0.0000 'International Tables Vol C Tables 4.2.6.8 and 6.1.1.4'
Cl Cl 0.1484 0.1585 'International Tables Vol C Tables 4.2.6.8 and 6.1.1.4'
Dy Dy -0.1892 4.4098 'International Tables Vol C Tables 4.2.6.8 and 6.1.1.4'
N N 0.0061 0.0033 'International Tables Vol C Tables 4.2.6.8 and 6.1.1.4'
O O 0.0106 0.0060 'International Tables Vol C Tables 4.2.6.8 and 6.1.1.4'

loop_
_geom_angle_atom_site_label_1
_geom_angle_atom_site_label_2
_geom_angle_atom_site_label_3
_geom_angle
_geom_angle_site_symmetry_1
_geom_angle_site_symmetry_3
O1 Dy1 O4 78.65(15) . 2_766
O1 Dy1 O4 98.02(15) . .
O1 Dy1 O2 137.41(16) . .
O1 Dy1 O6 78.26(15) . .
O1 Dy1 O5 143.61(15) . .
O1 Dy1 O3 94.01(15) . 2_656
O1 Dy1 N1 72.78(16) . .
O4 Dy1 O4 60.92(15) . 2_766
O4 Dy1 O6 137.90(14) . .
O4 Dy1 N1 78.80(14) . .
O4 Dy1 N1 126.02(14) 2_766 .
O2 Dy1 O4 130.48(13) . 2_766
O2 Dy1 O4 78.30(13) . .
O2 Dy1 O6 131.77(14) . .
O2 Dy1 O3 75.53(13) . 2_656
O2 Dy1 N1 64.84(15) . .
O6 Dy1 O4 77.42(13) . 2_766
O6 Dy1 N1 136.41(15) . .
O5 Dy1 O4 89.74(14) . .
O5 Dy1 O4 74.31(14) . 2_766
O5 Dy1 O2 78.96(14) . .
O5 Dy1 O6 72.47(15) . .
O5 Dy1 O3 95.62(15) . 2_656
O5 Dy1 N1 143.48(15) . .
O3 Dy1 O4 151.70(13) 2_656 .
O3 Dy1 O4 147.10(13) 2_656 2_766
O3 Dy1 O6 69.68(14) 2_656 .
O3 Dy1 N1 80.48(15) 2_656 .
C1 O1 Dy1 144.9(4) . .
Dy1 O4 Dy1 119.08(15) . 2_766
N4 O4 Dy1 117.3(3) . 2_766
N4 O4 Dy1 122.5(3) . .
C8 O2 Dy1 120.8(4) . .
Dy1 O6 H6 120.9(15) . .
C24 O6 Dy1 128.2(4) . .
C24 O6 H6 109.1(15) . .
N5 O5 Dy1 134.3(4) . .
N3 O3 Dy1 125.6(3) . 2_656
O4 N4 C14 118.3(5) . .
C18 N4 O4 120.0(5) . .
C18 N4 C14 121.7(5) . .
C25 O7 H7A 106(5) . .
O3 N3 C13 120.3(5) . .
O3 N3 C12 119.1(5) . .
C13 N3 C12 120.7(6) . .
O5 N5 C23 120.3(5) . .
O5 N5 C19 119.0(5) . .
C19 N5 C23 120.6(6) . .
N2 N1 Dy1 117.1(4) . .
C7 N1 Dy1 130.1(4) . .
C7 N1 N2 112.8(5) . .
N1 N2 H2 124.6 . .
C8 N2 N1 110.8(5) . .
C8 N2 H2 124.6 . .
N4 C14 H14 120.5 . .
N4 C14 C15 119.1(6) . .
C15 C14 H14 120.5 . .
C26 O8 H8 109.5 . .
N4 C18 H18 119.5 . .
N4 C18 C17 121.1(6) . .
C17 C18 H18 119.5 . .
O2 C8 N2 126.3(5) . .
O2 C8 C9 117.0(5) . .
N2 C8 C9 116.6(5) . .
C14 C15 H15 119.5 . .
C14 C15 C16 121.0(6) . .
C16 C15 H15 119.5 . .
O1 C1 C2 120.0(6) . .
O1 C1 C6 122.7(6) . .
C6 C1 C2 117.4(6) . .
N3 C13 H13 120.0 . .
N3 C13 C9 120.1(6) . .
C9 C13 H13 120.0 . .
O6 C24 H24A 109.5 . .
O6 C24 H24B 109.5 . .
O6 C24 H24C 109.5 . .
H24A C24 H24B 109.5 . .
H24A C24 H24C 109.5 . .
H24B C24 H24C 109.5 . .
N5 C23 H23 119.9 . .
N5 C23 C22 120.2(6) . .
C22 C23 H23 119.9 . .
N1 C7 H7 116.8 . .
N1 C7 C6 126.3(6) . .
C6 C7 H7 116.8 . .
N3 C12 H12 119.6 . .
N3 C12 C11 120.8(6) . .
C11 C12 H12 119.6 . .
C22 C21 C21 122.4(7) . 2_655
C22 C21 C20 116.5(6) . .
C20 C21 C21 121.1(7) . 2_655
C18 C17 H17 120.2 . .
C18 C17 C16 119.7(6) . .
C16 C17 H17 120.2 . .
C15 C16 C17 117.4(5) . .
C15 C16 C16 121.9(7) . 2_756
C17 C16 C16 120.6(7) . 2_756
C13 C9 C8 121.2(5) . .
C13 C9 C10 119.1(5) . .
C10 C9 C8 119.5(6) . .
C23 C22 C21 121.2(6) . .
C23 C22 H22 119.4 . .
C21 C22 H22 119.4 . .
C1 C2 H2A 119.1 . .
C3 C2 C1 121.8(7) . .
C3 C2 H2A 119.1 . .
C1 C6 C7 123.1(6) . .
C5 C6 C1 119.5(6) . .
C5 C6 C7 117.4(6) . .
C9 C10 H10 120.1 . .
C11 C10 C9 119.7(6) . .
C11 C10 H10 120.1 . .
C12 C11 C10 119.5(6) . .
C12 C11 H11 120.2 . .
C10 C11 H11 120.2 . .
C2 C3 H3 119.8 . .
C2 C3 C4 120.4(7) . .
C4 C3 H3 119.8 . .
N5 C19 H19 119.8 . .
N5 C19 C20 120.4(6) . .
C20 C19 H19 119.8 . .
O7 C25 H25A 109.5 . .
O7 C25 H25B 109.5 . .
O7 C25 H25C 109.5 . .
H25A C25 H25B 109.5 . .
H25A C25 H25C 109.5 . .
H25B C25 H25C 109.5 . .
C21 C20 H20 119.4 . .
C19 C20 C21 121.1(6) . .
C19 C20 H20 119.4 . .
C3 C4 H4 120.1 . .
C3 C4 C5 119.8(7) . .
C5 C4 H4 120.1 . .
C6 C5 H5 119.5 . .
C4 C5 C6 121.0(7) . .
C4 C5 H5 119.5 . .
O8 C26 H26A 109.5 . .
O8 C26 H26B 109.5 . .
O8 C26 H26C 109.5 . .
H26A C26 H26B 109.5 . .
H26A C26 H26C 109.5 . .
H26B C26 H26C 109.5 . .
O13 Cl1 O11 108.5(3) . .
O10 Cl1 O11 110.1(3) . .
O10 Cl1 O13 110.2(3) . .
O10 Cl1 O12 109.8(3) . .
O12 Cl1 O11 108.8(3) . .
O12 Cl1 O13 109.4(3) . .
C27 O9 H9 109.5 . .
O9 C27 H27A 109.5 . .
O9 C27 H27B 109.5 . .
O9 C27 H27C 109.5 . .
H27A C27 H27B 109.5 . .
H27A C27 H27C 109.5 . .
H27B C27 H27C 109.5 . .

loop_
_geom_bond_atom_site_label_1
_geom_bond_atom_site_label_2
_geom_bond_distance
_geom_bond_site_symmetry_2
Dy1 O1 2.189(4) .
Dy1 O4 2.406(4) .
Dy1 O4 2.466(4) 2_766
Dy1 O2 2.321(4) .
Dy1 O6 2.421(4) .
Dy1 O5 2.316(4) .
Dy1 O3 2.372(4) 2_656
Dy1 N1 2.496(5) .
O1 C1 1.286(7) .
O4 Dy1 2.466(4) 2_766
O4 N4 1.343(5) .
O2 C8 1.273(7) .
O6 H6 0.859(9) .
O6 C24 1.436(7) .
O5 N5 1.328(6) .
O3 Dy1 2.372(4) 2_656
O3 N3 1.327(6) .
N4 C14 1.353(7) .
N4 C18 1.335(7) .
O7 H7A 0.80(2) .
O7 C25 1.420(8) .
N3 C13 1.357(7) .
N3 C12 1.358(8) .
N5 C23 1.352(7) .
N5 C19 1.337(8) .
N1 N2 1.405(6) .
N1 C7 1.296(8) .
N2 H2 0.8600 .
N2 C8 1.317(7) .
C14 H14 0.9300 .
C14 C15 1.382(8) .
O8 H8 0.8200 .
O8 C26 1.414(8) .
C18 H18 0.9300 .
C18 C17 1.363(8) .
C8 C9 1.498(8) .
C15 H15 0.9300 .
C15 C16 1.384(8) .
C1 C2 1.425(8) .
C1 C6 1.407(9) .
C13 H13 0.9300 .
C13 C9 1.387(8) .
C24 H24A 0.9600 .
C24 H24B 0.9600 .
C24 H24C 0.9600 .
C23 H23 0.9300 .
C23 C22 1.373(8) .
C7 H7 0.9300 .
C7 C6 1.458(9) .
C12 H12 0.9300 .
C12 C11 1.373(9) .
C21 C21 1.479(12) 2_655
C21 C22 1.382(9) .
C21 C20 1.400(8) .
C17 H17 0.9300 .
C17 C16 1.414(8) .
C16 C16 1.476(11) 2_756
C9 C10 1.397(8) .
C22 H22 0.9300 .
C2 H2A 0.9300 .
C2 C3 1.359(9) .
C6 C5 1.402(10) .
C10 H10 0.9300 .
C10 C11 1.376(8) .
C11 H11 0.9300 .
C3 H3 0.9300 .
C3 C4 1.378(10) .
C19 H19 0.9300 .
C19 C20 1.368(9) .
C25 H25A 0.9600 .
C25 H25B 0.9600 .
C25 H25C 0.9600 .
C20 H20 0.9300 .
C4 H4 0.9300 .
C4 C5 1.380(10) .
C5 H5 0.9300 .
C26 H26A 0.9600 .
C26 H26B 0.9600 .
C26 H26C 0.9600 .
Cl1 O11 1.449(5) .
Cl1 O13 1.445(5) .
Cl1 O10 1.420(5) .
Cl1 O12 1.433(5) .
O9 H9 0.8200 .
O9 C27 1.338(13) .
C27 H27A 0.9600 .
C27 H27B 0.9600 .
C27 H27C 0.9600 .

loop_
_geom_torsion_atom_site_label_1
_geom_torsion_atom_site_label_2
_geom_torsion_atom_site_label_3
_geom_torsion_atom_site_label_4
_geom_torsion
_geom_torsion_site_symmetry_1
_geom_torsion_site_symmetry_4
Dy1 O1 C1 C2 176.6(4) . .
Dy1 O1 C1 C6 -3.7(11) . .
Dy1 O4 N4 C14 77.3(5) . .
Dy1 O4 N4 C14 -90.2(5) 2_766 .
Dy1 O4 N4 C18 88.6(5) 2_766 .
Dy1 O4 N4 C18 -103.9(5) . .
Dy1 O2 C8 N2 -5.7(7) . .
Dy1 O2 C8 C9 171.2(3) . .
Dy1 O5 N5 C23 37.2(8) . .
Dy1 O5 N5 C19 -143.0(5) . .
Dy1 O3 N3 C13 101.3(5) 2_656 .
Dy1 O3 N3 C12 -78.2(6) 2_656 .
Dy1 N1 N2 C8 0.2(5) . .
Dy1 N1 C7 C6 1.1(9) . .
O1 C1 C2 C3 -179.5(6) . .
O1 C1 C6 C7 -1.0(10) . .
O1 C1 C6 C5 -179.6(7) . .
O4 N4 C14 C15 -179.2(5) . .
O4 N4 C18 C17 -180.0(5) . .
O2 C8 C9 C13 -158.9(5) . .
O2 C8 C9 C10 16.4(7) . .
O5 N5 C23 C22 179.6(6) . .
O5 N5 C19 C20 -178.9(6) . .
O3 N3 C13 C9 -176.5(5) . .
O3 N3 C12 C11 176.7(5) . .
N4 C14 C15 C16 -0.8(8) . .
N4 C18 C17 C16 -0.8(9) . .
N3 C13 C9 C8 174.4(5) . .
N3 C13 C9 C10 -0.9(8) . .
N3 C12 C11 C10 0.4(9) . .
N5 C23 C22 C21 0.0(10) . .
N5 C19 C20 C21 -1.4(12) . .
N1 N2 C8 O2 3.4(8) . .
N1 N2 C8 C9 -173.5(4) . .
N1 C7 C6 C1 1.7(10) . .
N1 C7 C6 C5 -179.7(7) . .
N2 N1 C7 C6 -175.5(6) . .
N2 C8 C9 C13 18.4(8) . .
N2 C8 C9 C10 -166.4(5) . .
C14 N4 C18 C17 -1.1(8) . .
C14 C15 C16 C17 -1.0(8) . .
C14 C15 C16 C16 179.4(7) . 2_756
C18 N4 C14 C15 1.9(8) . .
C18 C17 C16 C15 1.8(8) . .
C18 C17 C16 C16 -178.6(7) . 2_756
C8 C9 C10 C11 -176.9(5) . .
C1 C2 C3 C4 0.9(11) . .
C1 C6 C5 C4 -2.7(12) . .
C13 N3 C12 C11 -2.8(9) . .
C13 C9 C10 C11 -1.5(9) . .
C23 N5 C19 C20 0.9(11) . .
C7 N1 N2 C8 177.4(5) . .
C7 C6 C5 C4 178.6(7) . .
C12 N3 C13 C9 3.0(8) . .
C21 C21 C22 C23 179.6(7) 2_655 .
C21 C21 C20 C19 -178.9(8) 2_655 .
C9 C10 C11 C12 1.7(9) . .
C22 C21 C20 C19 1.1(11) . .
C2 C1 C6 C7 178.7(6) . .
C2 C1 C6 C5 0.1(10) . .
C2 C3 C4 C5 -3.5(13) . .
C6 C1 C2 C3 0.8(9) . .
C3 C4 C5 C6 4.5(13) . .
C19 N5 C23 C22 -0.2(10) . .
C20 C21 C22 C23 -0.5(10) . .
